data_7060175
loop_
_publ_author_name
'Li, Shasha'
'Zeng, Gongruixue'
'Xing, Xiaoqi'
'Yang, Zhiheng'
'Ma, Feiyun'
'Li, Boxia'
'Cheng, Weiyan'
'Zhang, Jiankang'
'He, Ruoyu'

_publ_section_title
;
 Synthesis of C3-alkenylated 2,3,4-trisubstituted pyrrole derivatives
 through cyclization of methylene isocyanides and ene--yne--ketones
;
_journal_issue 4
_journal_name_full 'New Journal of Chemistry'
_journal_page_first 1834
_journal_page_last 1837
_journal_paper_doi 10.1039/D0NJ05253A
_journal_volume 45
_journal_year 2021
_chemical_absolute_configuration unk
_chemical_formula_moiety 'C18 H19 N O4'
_chemical_formula_sum 'C18 H19 N O4'
_chemical_formula_weight 313.34
_space_group_crystal_system monoclinic
_space_group_IT_number 7
_space_group_name_Hall 'P -2yc'
_space_group_name_H-M_alt 'P 1 c 1'
_atom_sites_solution_hydrogens mixed
_atom_sites_solution_primary dual
_audit_creation_date 2020-05-11
_audit_creation_method
;
Olex2 1.2
(compiled 2018.05.29 svn.r3508 for OlexSys, GUI svn.r5506)
;
_audit_update_record
;
2020-10-06 deposited with the CCDC.	2020-12-21 downloaded from the CCDC.
;
_cell_angle_alpha 90
_cell_angle_beta 102.492(5)
_cell_angle_gamma 90
_cell_formula_units_Z 12
_cell_length_a 12.8475(15)
_cell_length_b 13.2526(18)
_cell_length_c 29.650(4)
_cell_measurement_reflns_used 9913
_cell_measurement_temperature 170(2)
_cell_measurement_theta_max 26.40
_cell_measurement_theta_min 2.45
_cell_volume 4928.8(11)
_computing_cell_refinement 'SAINT V8.38A (?, 2016)'
_computing_data_reduction 'SAINT V8.38A (?, 2016)'
_computing_molecular_graphics 'Olex2 (Dolomanov et al., 2009)'
_computing_publication_material 'Olex2 (Dolomanov et al., 2009)'
_computing_structure_refinement 'ShelXL (Sheldrick, 2015)'
_computing_structure_solution 'ShelXT (Sheldrick, 2015)'
_diffrn_ambient_temperature 170.0
_diffrn_measured_fraction_theta_full 0.995
_diffrn_measured_fraction_theta_max 0.991
_diffrn_measurement_device_type 'zju Bruker D8 Venture Ims3.0'
_diffrn_measurement_method '\f and \w scans'
_diffrn_radiation_type MoK\a
_diffrn_radiation_wavelength 0.71073
_diffrn_reflns_av_R_equivalents 0.0598
_diffrn_reflns_av_unetI/netI 0.0880
_diffrn_reflns_Laue_measured_fraction_full 0.995
_diffrn_reflns_Laue_measured_fraction_max 0.991
_diffrn_reflns_limit_h_max 16
_diffrn_reflns_limit_h_min -15
_diffrn_reflns_limit_k_max 15
_diffrn_reflns_limit_k_min -16
_diffrn_reflns_limit_l_max 37
_diffrn_reflns_limit_l_min -37
_diffrn_reflns_number 34556
_diffrn_reflns_point_group_measured_fraction_full 0.951
_diffrn_reflns_point_group_measured_fraction_max 0.935
_diffrn_reflns_theta_full 25.242
_diffrn_reflns_theta_max 26.430
_diffrn_reflns_theta_min 2.236
_diffrn_standards_number 0
_exptl_absorpt_coefficient_mu 0.090
_exptl_absorpt_correction_T_max 0.7454
_exptl_absorpt_correction_T_min 0.6462
_exptl_absorpt_correction_type multi-scan
_exptl_absorpt_process_details
;
SADABS-2016/2 (Bruker,2016/2) was used for absorption correction.
wR2(int) was 0.1348 before and 0.0640 after correction.
The Ratio of minimum to maximum transmission is 0.8669.
The \l/2 correction factor is Not present.
;
_exptl_crystal_colour colourless
_exptl_crystal_colour_primary colourless
_exptl_crystal_density_diffrn 1.267
_exptl_crystal_description block
_exptl_crystal_F_000 1992
_exptl_crystal_size_max 0.36
_exptl_crystal_size_mid 0.26
_exptl_crystal_size_min 0.23
_refine_diff_density_max 0.324
_refine_diff_density_min -0.422
_refine_diff_density_rms 0.092
_refine_ls_abs_structure_details
;
 Flack x determined using 4831 quotients [(I+)-(I-)]/[(I+)+(I-)]
 (Parsons, Flack and Wagner, Acta Cryst. B69 (2013) 249-259).
;
_refine_ls_abs_structure_Flack 0.1(9)
_refine_ls_extinction_method none
_refine_ls_goodness_of_fit_ref 1.035
_refine_ls_hydrogen_treatment constr
_refine_ls_matrix_type full
_refine_ls_number_parameters 1266
_refine_ls_number_reflns 18954
_refine_ls_number_restraints 35
_refine_ls_restrained_S_all 1.036
_refine_ls_R_factor_all 0.0990
_refine_ls_R_factor_gt 0.0663
_refine_ls_shift/su_max 0.001
_refine_ls_shift/su_mean 0.000
_refine_ls_structure_factor_coef Fsqd
_refine_ls_weighting_details 'w=1/[\s^2^(Fo^2^)+(0.0726P)^2^+3.1497P] where P=(Fo^2^+2Fc^2^)/3'
_refine_ls_weighting_scheme calc
_refine_ls_wR_factor_gt 0.1595
_refine_ls_wR_factor_ref 0.1870
_reflns_Friedel_coverage 0.884
_reflns_Friedel_fraction_full 0.908
_reflns_Friedel_fraction_max 0.878
_reflns_number_gt 13233
_reflns_number_total 18954
_reflns_threshold_expression 'I > 2\s(I)'
_cod_data_source_file d0nj05253a2.cif
_cod_data_source_block 200506_zjk_1_e_0m
_cod_depositor_comments 'Adding full bibliography for 7060174--7060175.cif.'
_cod_database_code 7060175
_shelx_shelxl_version_number 2018/3
_shelx_space_group_comment
;
The symmetry employed for this shelxl refinement is uniquely defined
by the following loop, which should always be used as a source of
symmetry information in preference to the above space-group names.
They are only intended as comments.
;
_shelx_estimated_absorpt_t_max 0.980
_shelx_estimated_absorpt_t_min 0.968
_olex2_refinement_description
;
1. Fixed Uiso
 At 1.2 times of:
  All C(H) groups, All C(H,H) groups, All C(H,H,H,H) groups, All N(H) groups
 At 1.5 times of:
  All C(H,H,H) groups
2. Rigid bond restraints
 O6, C24, C25
 with sigma for 1-2 distances of 0.01 and sigma for 1-3 distances of 0.01
3. Uiso/Uaniso restraints and constraints
C43 \\sim C43A: within 1.7A with sigma of 0.01 and sigma for terminal atoms of
0.02
C41 \\sim O10 \\sim C42: within 1.7A with sigma of 0.01 and sigma for terminal
atoms of 0.02
O6 \\sim C24 \\sim C25: within 1.7A with sigma of 0.01 and sigma for terminal
atoms of 0.02
4. Others
 Sof(H42C)=Sof(H42D)=Sof(C43A)=Sof(H43D)=Sof(H43E)=Sof(H43F)=1-FVAR(1)
 Sof(H42A)=Sof(H42B)=Sof(C43)=Sof(H43A)=Sof(H43B)=Sof(H43C)=FVAR(1)
5.a Riding coordinates:
 N2(H2)
5.b Secondary CH2 refined with riding coordinates:
 C6(H6A,H6B), C17(H17A,H17B), C24(H24A,H24B), C35(H35A,H35B), C42(H42A,H42B),
 C42(H42C,H42D), C53(H53A,H53B), C60(H60A,H60B), C71(H71A,H71B), C78(H78A,H78B),
  C89(H89A,H89B), C96(H96A,H96B), C107(H10A,H10B)
5.c Aromatic/amide H refined with riding coordinates:
 N1(H1), C1(H1A), C8(H8), C9(H9), C11(H11), C12(H12), C13(H13), C14(H14),
 C15(H15), C22(H22), C26(H26), C27(H27), C29(H29), C30(H30), C31(H31), C32(H32),
  C33(H33), N3(H3), C40(H40), C44(H44), C45(H45), C47(H47), C48(H48), C49(H49),
 C50(H50), C51(H51), N4(H4), C58(H58), C62(H62), C63(H63), C65(H65), C66(H66),
 C67(H67), C68(H68), C69(H69), N5(H5), C76(H76), C80(H80), C81(H81), C83(H83),
 C84(H84), C85(H85), C86(H86), C87(H87), N6(H6), C94(H94), C98(H98), C99(H99),
 C101(H101), C102(H102), C103(H103), C104(H104), C105(H105)
5.d Idealised Me refined as rotating group:
 C7(H7A,H7B,H7C), C18(H18A,H18B,H18C), C25(H25A,H25B,H25C), C36(H36A,H36B,
 H36C), C54(H54A,H54B,H54C), C43(H43A,H43B,H43C), C43A(H43D,H43E,H43F),
 C61(H61A,H61B,H61C), C72(H72A,H72B,H72C), C79(H79A,H79B,H79C), C90(H90A,H90B,
 H90C), C97(H97A,H97B,H97C), C108(H10C,H10D,H10E)
;
_olex2_submission_special_instructions 'No special instructions were received'

loop_
_space_group_symop_operation_xyz
'x, y, z'
'x, -y, z+1/2'

loop_
_atom_site_label
_atom_site_type_symbol
_atom_site_fract_x
_atom_site_fract_y
_atom_site_fract_z
_atom_site_U_iso_or_equiv
_atom_site_adp_type
_atom_site_occupancy
_atom_site_site_symmetry_order
_atom_site_calc_flag
_atom_site_refinement_flags_posn
_atom_site_refinement_flags_adp
_atom_site_refinement_flags_occupancy
_atom_site_disorder_assembly
_atom_site_disorder_group
O1 O 1.1426(4) 0.6002(4) 0.7051(2) 0.0522(14) Uani 1 1 d . . . . .
O2 O 1.1775(4) 0.7642(4) 0.7180(2) 0.0492(13) Uani 1 1 d . . . . .
O3 O 0.7356(5) 0.9360(4) 0.6666(2) 0.0598(17) Uani 1 1 d . . . . .
O4 O 0.6448(4) 0.7925(4) 0.6482(2) 0.0474(13) Uani 1 1 d . . . . .
N1 N 0.9288(5) 0.6376(4) 0.6794(2) 0.0374(13) Uani 1 1 d . . . . .
H1 H 0.946885 0.573591 0.678895 0.045 Uiso 1 1 calc R . . . .
C0AA C 0.7362(6) 0.8443(5) 0.6628(3) 0.0405(17) Uani 1 1 d . . . . .
C1 C 0.8294(6) 0.6720(5) 0.6678(2) 0.0382(16) Uani 1 1 d . . . . .
H1A H 0.767614 0.631738 0.657776 0.046 Uiso 1 1 calc R . . . .
C2 C 0.8302(6) 0.7791(5) 0.6729(3) 0.0362(16) Uani 1 1 d . . . . .
C3 C 0.9399(6) 0.8059(5) 0.6882(3) 0.0409(18) Uani 1 1 d . . . . .
C4 C 0.9996(5) 0.7157(4) 0.6922(2) 0.0339(15) Uani 1 1 d . . . . .
C6 C 0.5445(6) 0.8482(6) 0.6383(4) 0.057(2) Uani 1 1 d . . . . .
H6A H 0.542408 0.895173 0.612218 0.068 Uiso 1 1 calc R . . . .
H6B H 0.536251 0.887644 0.665709 0.068 Uiso 1 1 calc R . . . .
C7 C 0.4569(7) 0.7708(6) 0.6262(4) 0.070(3) Uani 1 1 d . . . . .
H7A H 0.465177 0.733309 0.598703 0.105 Uiso 1 1 calc GR . . . .
H7B H 0.387509 0.804847 0.619905 0.105 Uiso 1 1 calc GR . . . .
H7C H 0.460928 0.723918 0.652085 0.105 Uiso 1 1 calc GR . . . .
C8 C 0.9786(6) 0.9087(5) 0.7012(3) 0.0444(19) Uani 1 1 d . . . . .
H8 H 0.948663 0.939757 0.724364 0.053 Uiso 1 1 calc R . . . .
C9 C 1.0490(6) 0.9647(5) 0.6856(3) 0.0431(18) Uani 1 1 d . . . . .
H9 H 1.066982 1.026979 0.701226 0.052 Uiso 1 1 calc R . . . .
C10 C 1.1036(5) 0.9440(5) 0.6472(3) 0.0358(15) Uani 1 1 d . . . . .
C11 C 1.0620(6) 0.8797(5) 0.6105(3) 0.0365(15) Uani 1 1 d . . . . .
H11 H 0.998362 0.843244 0.610524 0.044 Uiso 1 1 calc R . . . .
C12 C 1.1121(6) 0.8683(6) 0.5740(3) 0.0417(17) Uani 1 1 d . . . . .
H12 H 1.081039 0.826149 0.548790 0.050 Uiso 1 1 calc R . . . .
C13 C 1.2066(6) 0.9175(6) 0.5738(3) 0.0445(18) Uani 1 1 d . . . . .
H13 H 1.241343 0.908092 0.548918 0.053 Uiso 1 1 calc R . . . .
C14 C 1.2501(6) 0.9798(6) 0.6098(3) 0.051(2) Uani 1 1 d . . . . .
H14 H 1.315101 1.014072 0.609903 0.061 Uiso 1 1 calc R . . . .
C15 C 1.1986(6) 0.9930(6) 0.6465(3) 0.0479(19) Uani 1 1 d . . . . .
H15 H 1.229298 1.036358 0.671392 0.058 Uiso 1 1 calc R . . . .
C16 C 1.1130(6) 0.6869(6) 0.7061(3) 0.0463(19) Uani 1 1 d . . . . .
C17 C 1.2918(6) 0.7371(6) 0.7275(3) 0.054(2) Uani 1 1 d . . . . .
H17A H 1.312606 0.713356 0.699063 0.065 Uiso 1 1 calc R . . . .
H17B H 1.307753 0.683417 0.751212 0.065 Uiso 1 1 calc R . . . .
C18 C 1.3492(6) 0.8326(7) 0.7447(3) 0.062(2) Uani 1 1 d . . . . .
H18A H 1.332489 0.884610 0.720720 0.093 Uiso 1 1 calc GR . . . .
H18B H 1.426172 0.820164 0.752144 0.093 Uiso 1 1 calc GR . . . .
H18C H 1.326370 0.855528 0.772468 0.093 Uiso 1 1 calc GR . . . .
O5 O 0.4882(5) 0.1110(4) 0.6164(2) 0.0661(18) Uani 1 1 d . . . . .
O6 O 0.4606(4) 0.2776(5) 0.6016(2) 0.0660(18) Uani 1 1 d . U . . .
O7 O 0.8962(4) 0.4336(3) 0.6591(2) 0.0501(14) Uani 1 1 d . . . . .
O8 O 0.9874(4) 0.2907(4) 0.6826(2) 0.0484(13) Uani 1 1 d . . . . .
N2 N 0.7063(5) 0.1397(4) 0.6471(2) 0.0423(15) Uani 1 1 d . . . . .
H2 H 0.687144 0.100374 0.667756 0.051 Uiso 1 1 d R . . . .
C19 C 0.6349(6) 0.2199(5) 0.6327(2) 0.0382(16) Uani 1 1 d . . . . .
C20 C 0.6951(5) 0.3079(5) 0.6367(2) 0.0325(14) Uani 1 1 d . . . . .
C21 C 0.8040(6) 0.2764(5) 0.6538(2) 0.0362(15) Uani 1 1 d . . . . .
C22 C 0.8079(6) 0.1748(5) 0.6595(2) 0.0401(16) Uani 1 1 d . . . . .
H22 H 0.870122 0.135381 0.670207 0.048 Uiso 1 1 calc R . . . .
C23 C 0.5225(7) 0.1962(7) 0.6164(3) 0.056(2) Uani 1 1 d . . . . .
C24 C 0.3459(6) 0.2648(8) 0.5820(4) 0.084(3) Uani 1 1 d . U . . .
H24A H 0.325715 0.306403 0.553764 0.101 Uiso 1 1 calc R . . . .
H24B H 0.331822 0.193328 0.573030 0.101 Uiso 1 1 calc R . . . .
C25 C 0.2832(6) 0.2916(8) 0.6123(4) 0.086(3) Uani 1 1 d . U . . .
H25A H 0.207885 0.285489 0.596893 0.129 Uiso 1 1 calc GR . . . .
H25B H 0.298575 0.361596 0.622247 0.129 Uiso 1 1 calc GR . . . .
H25C H 0.298527 0.246994 0.639252 0.129 Uiso 1 1 calc GR . . . .
C26 C 0.6572(6) 0.4102(5) 0.6230(3) 0.0407(16) Uani 1 1 d . . . . .
H26 H 0.684114 0.439949 0.598645 0.049 Uiso 1 1 calc R . . . .
C27 C 0.5883(5) 0.4673(5) 0.6407(3) 0.0379(16) Uani 1 1 d . . . . .
H27 H 0.568623 0.529777 0.625607 0.045 Uiso 1 1 calc R . . . .
C28 C 0.5401(5) 0.4456(5) 0.6802(2) 0.0337(15) Uani 1 1 d . . . . .
C29 C 0.5895(6) 0.3867(5) 0.7175(3) 0.0369(15) Uani 1 1 d . . . . .
H29 H 0.656924 0.357228 0.717488 0.044 Uiso 1 1 calc R . . . .
C30 C 0.5424(7) 0.3700(6) 0.7546(3) 0.050(2) Uani 1 1 d . . . . .
H30 H 0.576430 0.327606 0.779258 0.060 Uiso 1 1 calc R . . . .
C31 C 0.4453(7) 0.4151(6) 0.7561(3) 0.052(2) Uani 1 1 d . . . . .
H31 H 0.413855 0.404925 0.781915 0.063 Uiso 1 1 calc R . . . .
C32 C 0.3948(6) 0.4750(6) 0.7195(3) 0.050(2) Uani 1 1 d . . . . .
H32 H 0.327656 0.504493 0.720032 0.060 Uiso 1 1 calc R . . . .
C33 C 0.4414(5) 0.4921(5) 0.6822(3) 0.0384(16) Uani 1 1 d . . . . .
H33 H 0.407347 0.535189 0.657877 0.046 Uiso 1 1 calc R . . . .
C34 C 0.8984(6) 0.3426(5) 0.6653(2) 0.0352(15) Uani 1 1 d . . . . .
C35 C 1.0876(7) 0.3470(6) 0.6955(4) 0.062(3) Uani 1 1 d . . . . .
H35A H 1.103441 0.382141 0.668271 0.074 Uiso 1 1 calc R . . . .
H35B H 1.083408 0.397706 0.719550 0.074 Uiso 1 1 calc R . . . .
C36 C 1.1695(7) 0.2720(7) 0.7131(4) 0.072(3) Uani 1 1 d . . . . .
H36A H 1.174067 0.223704 0.688532 0.108 Uiso 1 1 calc GR . . . .
H36B H 1.151038 0.236101 0.739172 0.108 Uiso 1 1 calc GR . . . .
H36C H 1.238453 0.305716 0.723334 0.108 Uiso 1 1 calc GR . . . .
O9 O 0.8024(5) 0.3527(5) 0.5332(2) 0.0646(18) Uani 1 1 d . . . . .
O10 O 0.8288(4) 0.1868(5) 0.5486(2) 0.0636(18) Uani 1 1 d . U . . .
O11 O 0.3967(4) 0.0238(3) 0.4967(2) 0.0465(13) Uani 1 1 d . . . . .
O12 O 0.3104(4) 0.1657(4) 0.4714(2) 0.0468(13) Uani 1 1 d . . . . .
N3 N 0.5912(5) 0.3148(4) 0.5034(2) 0.0428(15) Uani 1 1 d . . . . .
H3 H 0.610129 0.378550 0.503206 0.051 Uiso 1 1 calc R . . . .
C37 C 0.6591(5) 0.2386(5) 0.5169(2) 0.0315(15) Uani 1 1 d . . . . .
C38 C 0.5986(5) 0.1489(5) 0.5136(2) 0.0301(14) Uani 1 1 d . . . . .
C39 C 0.4924(5) 0.1786(5) 0.4967(2) 0.0343(15) Uani 1 1 d . . . . .
C40 C 0.4911(5) 0.2815(5) 0.4903(3) 0.0370(15) Uani 1 1 d . . . . .
H40 H 0.429944 0.321709 0.478687 0.044 Uiso 1 1 calc R . . . .
C41 C 0.7710(6) 0.2647(6) 0.5338(3) 0.048(2) Uani 1 1 d . U . . .
C42 C 0.9427(6) 0.2134(8) 0.5613(4) 0.088(3) Uani 1 1 d . U . . .
H42A H 0.965318 0.244404 0.534611 0.105 Uiso 0.634(14) 1 calc R . P A 1
H42B H 0.955241 0.262637 0.587023 0.105 Uiso 0.634(14) 1 calc R . P A 1
H42C H 0.947978 0.287880 0.561085 0.105 Uiso 0.366(14) 1 calc R . P A 2
H42D H 0.970048 0.191167 0.593593 0.105 Uiso 0.366(14) 1 calc R . P A 2
C44 C 0.6345(5) 0.0466(5) 0.5269(2) 0.0362(15) Uani 1 1 d . . . . .
H44 H 0.599750 0.015463 0.548436 0.043 Uiso 1 1 calc R . . . .
C45 C 0.7071(5) -0.0094(5) 0.5139(2) 0.0339(15) Uani 1 1 d . . . . .
H45 H 0.723213 -0.071062 0.530206 0.041 Uiso 1 1 calc R . . . .
C46 C 0.7681(5) 0.0097(5) 0.4772(2) 0.0329(14) Uani 1 1 d . . . . .
C47 C 0.8621(5) -0.0398(5) 0.4795(3) 0.0388(16) Uani 1 1 d . . . . .
H47 H 0.886924 -0.085047 0.504322 0.047 Uiso 1 1 calc R . . . .
C48 C 0.9231(6) -0.0257(5) 0.4461(3) 0.0434(18) Uani 1 1 d . . . . .
H48 H 0.988580 -0.060708 0.448468 0.052 Uiso 1 1 calc R . . . .
C49 C 0.8869(7) 0.0401(6) 0.4093(3) 0.0436(18) Uani 1 1 d . . . . .
H49 H 0.926719 0.050079 0.386167 0.052 Uiso 1 1 calc R . . . .
C50 C 0.7912(6) 0.0908(6) 0.4074(3) 0.0405(17) Uani 1 1 d . . . . .
H50 H 0.765728 0.135727 0.382494 0.049 Uiso 1 1 calc R . . . .
C51 C 0.7326(6) 0.0773(6) 0.4407(3) 0.0386(16) Uani 1 1 d . . . . .
H51 H 0.668155 0.113719 0.439033 0.046 Uiso 1 1 calc R . . . .
C52 C 0.3971(6) 0.1128(5) 0.4882(3) 0.0351(15) Uani 1 1 d . . . . .
C53 C 0.2110(6) 0.1138(5) 0.4650(3) 0.050(2) Uani 1 1 d . . . . .
H53A H 0.206237 0.075150 0.493076 0.060 Uiso 1 1 calc R . . . .
H53B H 0.202259 0.066655 0.438563 0.060 Uiso 1 1 calc R . . . .
C54 C 0.1273(6) 0.1952(6) 0.4557(4) 0.069(3) Uani 1 1 d . . . . .
H54A H 0.132655 0.231990 0.427644 0.103 Uiso 1 1 calc GR . . . .
H54B H 0.138340 0.242021 0.481910 0.103 Uiso 1 1 calc GR . . . .
H54C H 0.056422 0.164571 0.451564 0.103 Uiso 1 1 calc GR . . . .
C43 C 0.9979(7) 0.1309(8) 0.5740(4) 0.044(3) Uani 0.634(14) 1 d . U P A 1
H43A H 0.965835 0.093505 0.596078 0.067 Uiso 0.634(14) 1 calc GR . P A 1
H43B H 1.071472 0.148831 0.588528 0.067 Uiso 0.634(14) 1 calc GR . P A 1
H43C H 0.997471 0.088689 0.546799 0.067 Uiso 0.634(14) 1 calc GR . P A 1
C43A C 1.0068(11) 0.1781(12) 0.5366(5) 0.031(4) Uani 0.366(14) 1 d . U P A 2
H43D H 0.979824 0.113237 0.523133 0.046 Uiso 0.366(14) 1 calc GR . P A 2
H43E H 1.077968 0.168662 0.556324 0.046 Uiso 0.366(14) 1 calc GR . P A 2
H43F H 1.011059 0.225944 0.511888 0.046 Uiso 0.366(14) 1 calc GR . P A 2
O13 O 0.1649(4) 0.8424(4) 0.4567(2) 0.0496(14) Uani 1 1 d . . . . .
O14 O 0.1409(4) 0.6776(4) 0.43950(19) 0.0477(13) Uani 1 1 d . . . . .
O15 O 0.5712(5) 0.5261(4) 0.4956(2) 0.0553(16) Uani 1 1 d . . . . .
O16 O 0.6559(4) 0.6690(4) 0.5234(2) 0.0462(14) Uani 1 1 d . . . . .
N4 N 0.3798(4) 0.8144(4) 0.4893(2) 0.0366(14) Uani 1 1 d . . . . .
H4 H 0.360144 0.877714 0.490737 0.044 Uiso 1 1 calc R . . . .
C55 C 0.3106(7) 0.7346(5) 0.4733(3) 0.0413(17) Uani 1 1 d . . . . .
C56 C 0.3698(5) 0.6473(5) 0.4774(2) 0.0355(16) Uani 1 1 d . . . . .
C57 C 0.4775(6) 0.6778(5) 0.4953(3) 0.0393(17) Uani 1 1 d . . . . .
C58 C 0.4763(6) 0.7823(5) 0.5016(3) 0.0425(18) Uani 1 1 d . . . . .
H58 H 0.536978 0.823039 0.513230 0.051 Uiso 1 1 calc R . . . .
C59 C 0.2019(6) 0.7564(5) 0.4569(2) 0.0370(16) Uani 1 1 d . . . . .
C60 C 0.0306(6) 0.6904(7) 0.4201(3) 0.055(2) Uani 1 1 d . . . . .
H60A H 0.006897 0.638133 0.396226 0.067 Uiso 1 1 calc R . . . .
H60B H 0.018801 0.757288 0.404953 0.067 Uiso 1 1 calc R . . . .
C61 C -0.0332(7) 0.6827(8) 0.4560(3) 0.066(3) Uani 1 1 d . . . . .
H61A H -0.108922 0.691226 0.441721 0.099 Uiso 1 1 calc GR . . . .
H61B H -0.010934 0.735528 0.479237 0.099 Uiso 1 1 calc GR . . . .
H61C H -0.021945 0.616358 0.470836 0.099 Uiso 1 1 calc GR . . . .
C62 C 0.3347(5) 0.5430(5) 0.4633(3) 0.0363(15) Uani 1 1 d . . . . .
H62 H 0.364577 0.513013 0.439946 0.044 Uiso 1 1 calc R . . . .
C63 C 0.2650(5) 0.4867(5) 0.4803(3) 0.0373(16) Uani 1 1 d . . . . .
H63 H 0.250057 0.422337 0.466341 0.045 Uiso 1 1 calc R . . . .
C64 C 0.2093(5) 0.5094(5) 0.5167(2) 0.0322(14) Uani 1 1 d . . . . .
C65 C 0.2504(5) 0.5704(5) 0.5552(3) 0.0378(16) Uani 1 1 d . . . . .
H65 H 0.318334 0.600922 0.557843 0.045 Uiso 1 1 calc R . . . .
C66 C 0.1940(7) 0.5869(6) 0.5892(3) 0.051(2) Uani 1 1 d . . . . .
H66 H 0.222708 0.629367 0.614695 0.061 Uiso 1 1 calc R . . . .
C67 C 0.0973(6) 0.5423(7) 0.5864(3) 0.0472(19) Uani 1 1 d . . . . .
H67 H 0.058306 0.555008 0.609589 0.057 Uiso 1 1 calc R . . . .
C68 C 0.0560(6) 0.4798(6) 0.5507(4) 0.054(2) Uani 1 1 d . . . . .
H68 H -0.010975 0.448249 0.549407 0.065 Uiso 1 1 calc R . . . .
C69 C 0.1109(5) 0.4617(5) 0.5160(3) 0.0411(16) Uani 1 1 d . . . . .
H69 H 0.081970 0.416715 0.491513 0.049 Uiso 1 1 calc R . . . .
C70 C 0.5693(6) 0.6160(5) 0.5043(3) 0.0406(17) Uani 1 1 d . . . . .
C71 C 0.7566(7) 0.6157(6) 0.5324(4) 0.058(2) Uani 1 1 d . . . . .
H71A H 0.768903 0.583336 0.503965 0.070 Uiso 1 1 calc R . . . .
H71B H 0.758294 0.563280 0.556359 0.070 Uiso 1 1 calc R . . . .
C72 C 0.8366(7) 0.6935(6) 0.5486(3) 0.055(2) Uani 1 1 d . . . . .
H72A H 0.837241 0.741849 0.523663 0.082 Uiso 1 1 calc GR . . . .
H72B H 0.906991 0.662077 0.557970 0.082 Uiso 1 1 calc GR . . . .
H72C H 0.819158 0.728833 0.575080 0.082 Uiso 1 1 calc GR . . . .
O17 O 0.5038(4) 0.6341(4) 0.3791(2) 0.0494(14) Uani 1 1 d . . . . .
O18 O 0.5264(4) 0.8003(4) 0.39771(18) 0.0476(13) Uani 1 1 d . . . . .
O19 O 0.0969(4) 0.9529(4) 0.3383(2) 0.0565(16) Uani 1 1 d . . . . .
O20 O 0.0092(4) 0.8090(4) 0.31232(19) 0.0429(12) Uani 1 1 d . . . . .
N5 N 0.2900(4) 0.6614(4) 0.3494(2) 0.0345(13) Uani 1 1 d . . . . .
H5 H 0.310324 0.598022 0.349056 0.041 Uiso 1 1 calc R . . . .
C73 C 0.3567(5) 0.7424(5) 0.3634(3) 0.0366(16) Uani 1 1 d . . . . .
C74 C 0.2986(6) 0.8290(5) 0.3600(2) 0.0354(15) Uani 1 1 d . . . . .
C75 C 0.1904(5) 0.7973(5) 0.3424(2) 0.0333(14) Uani 1 1 d . . . . .
C76 C 0.1896(5) 0.6945(5) 0.3366(2) 0.0356(15) Uani 1 1 d . . . . .
H76 H 0.128411 0.654007 0.325371 0.043 Uiso 1 1 calc R . . . .
C77 C 0.4710(5) 0.7177(5) 0.3806(2) 0.0341(15) Uani 1 1 d . . . . .
C78 C 0.6394(6) 0.7856(6) 0.4146(2) 0.0493(19) Uani 1 1 d . . . . .
H78A H 0.652529 0.717514 0.428340 0.059 Uiso 1 1 calc R . . . .
H78B H 0.666778 0.835879 0.438954 0.059 Uiso 1 1 calc R . . . .
C79 C 0.6975(6) 0.7965(7) 0.3762(3) 0.054(2) Uani 1 1 d . . . . .
H79A H 0.680684 0.739054 0.355113 0.082 Uiso 1 1 calc GR . . . .
H79B H 0.774424 0.798476 0.389101 0.082 Uiso 1 1 calc GR . . . .
H79C H 0.675362 0.859241 0.359340 0.082 Uiso 1 1 calc GR . . . .
C80 C 0.3352(6) 0.9319(5) 0.3727(3) 0.0382(16) Uani 1 1 d . . . . .
H80 H 0.308035 0.961720 0.396950 0.046 Uiso 1 1 calc R . . . .
C81 C 0.4019(5) 0.9896(5) 0.3548(2) 0.0375(16) Uani 1 1 d . . . . .
H81 H 0.418946 1.053383 0.369193 0.045 Uiso 1 1 calc R . . . .
C82 C 0.4527(5) 0.9668(5) 0.3154(2) 0.0366(15) Uani 1 1 d . . . . .
C83 C 0.4029(6) 0.9064(5) 0.2787(3) 0.0405(16) Uani 1 1 d . . . . .
H83 H 0.336156 0.875958 0.278993 0.049 Uiso 1 1 calc R . . . .
C84 C 0.4507(7) 0.8906(6) 0.2417(3) 0.049(2) Uani 1 1 d . . . . .
H84 H 0.416615 0.849669 0.216528 0.059 Uiso 1 1 calc R . . . .
C85 C 0.5506(7) 0.9355(7) 0.2415(3) 0.057(2) Uani 1 1 d . . . . .
H85 H 0.583354 0.924813 0.216038 0.069 Uiso 1 1 calc R . . . .
C86 C 0.6008(6) 0.9952(7) 0.2783(3) 0.052(2) Uani 1 1 d . . . . .
H86 H 0.668050 1.025227 0.278585 0.063 Uiso 1 1 calc R . . . .
C87 C 0.5510(6) 1.0099(5) 0.3142(3) 0.0453(18) Uani 1 1 d . . . . .
H87 H 0.584847 1.051131 0.339373 0.054 Uiso 1 1 calc R . . . .
C88 C 0.0985(5) 0.8639(5) 0.3319(3) 0.0368(16) Uani 1 1 d . . . . .
C89 C -0.0899(6) 0.8662(6) 0.2991(3) 0.0468(19) Uani 1 1 d . . . . .
H89A H -0.084424 0.916788 0.275188 0.056 Uiso 1 1 calc R . . . .
H89B H -0.105891 0.901597 0.326243 0.056 Uiso 1 1 calc R . . . .
C90 C -0.1774(6) 0.7883(6) 0.2801(3) 0.0475(18) Uani 1 1 d . . . . .
H90A H -0.161344 0.755345 0.252855 0.071 Uiso 1 1 calc GR . . . .
H90B H -0.246483 0.822555 0.271587 0.071 Uiso 1 1 calc GR . . . .
H90C H -0.180055 0.737565 0.303898 0.071 Uiso 1 1 calc GR . . . .
O21 O -0.1425(4) 0.1244(4) 0.29780(19) 0.0456(13) Uani 1 1 d . . . . .
O22 O -0.1774(4) 0.2887(3) 0.28592(17) 0.0367(10) Uani 1 1 d . . . . .
O23 O 0.2617(4) 0.4559(4) 0.3337(2) 0.0501(14) Uani 1 1 d . . . . .
O24 O 0.3525(4) 0.3138(4) 0.3547(2) 0.0517(15) Uani 1 1 d . . . . .
N6 N 0.0715(4) 0.1601(4) 0.3259(2) 0.0345(13) Uani 1 1 d . . . . .
H6 H 0.053009 0.096467 0.327396 0.041 Uiso 1 1 calc R . . . .
C91 C 0.0022(5) 0.2408(5) 0.3124(2) 0.0339(15) Uani 1 1 d . . . . .
C92 C 0.0588(5) 0.3275(5) 0.3154(2) 0.0319(14) Uani 1 1 d . . . . .
C93 C 0.1700(5) 0.3005(5) 0.3318(3) 0.0364(16) Uani 1 1 d . . . . .
C94 C 0.1724(5) 0.1968(5) 0.3364(3) 0.0386(16) Uani 1 1 d . . . . .
H94 H 0.235034 0.157181 0.345563 0.046 Uiso 1 1 calc R . . . .
C95 C -0.1119(5) 0.2088(5) 0.2978(2) 0.0306(14) Uani 1 1 d . . . . .
C96 C -0.2897(6) 0.2617(6) 0.2727(3) 0.0446(17) Uani 1 1 d . . . . .
H96A H -0.313249 0.229873 0.298968 0.053 Uiso 1 1 calc R . . . .
H96B H -0.301572 0.213401 0.246591 0.053 Uiso 1 1 calc R . . . .
C97 C -0.3508(8) 0.3567(7) 0.2587(4) 0.074(3) Uani 1 1 d . . . . .
H97A H -0.326438 0.387747 0.232814 0.111 Uiso 1 1 calc GR . . . .
H97B H -0.339024 0.403596 0.284876 0.111 Uiso 1 1 calc GR . . . .
H97C H -0.426952 0.341073 0.249275 0.111 Uiso 1 1 calc GR . . . .
C98 C 0.0228(5) 0.4327(5) 0.3018(3) 0.0363(15) Uani 1 1 d . . . . .
H98 H 0.055760 0.464034 0.279624 0.044 Uiso 1 1 calc R . . . .
C99 C -0.0486(5) 0.4875(5) 0.3166(3) 0.0374(16) Uani 1 1 d . . . . .
H99 H -0.064731 0.550314 0.301195 0.045 Uiso 1 1 calc R . . . .
C100 C -0.1070(5) 0.4679(5) 0.3526(2) 0.0342(14) Uani 1 1 d . . . . .
C101 C -0.2015(5) 0.5195(5) 0.3526(3) 0.0433(18) Uani 1 1 d . . . . .
H101 H -0.227482 0.566090 0.328458 0.052 Uiso 1 1 calc R . . . .
C102 C -0.2584(7) 0.5053(6) 0.3862(4) 0.055(2) Uani 1 1 d . . . . .
H102 H -0.322851 0.541560 0.384583 0.065 Uiso 1 1 calc R . . . .
C103 C -0.2245(7) 0.4407(7) 0.4218(4) 0.059(2) Uani 1 1 d . . . . .
H103 H -0.263568 0.433504 0.445366 0.070 Uiso 1 1 calc R . . . .
C104 C -0.1336(8) 0.3858(8) 0.4233(3) 0.065(3) Uani 1 1 d . . . . .
H104 H -0.111071 0.337243 0.446938 0.078 Uiso 1 1 calc R . . . .
C105 C -0.0744(6) 0.4023(6) 0.3896(3) 0.0479(19) Uani 1 1 d . . . . .
H105 H -0.008912 0.367146 0.392108 0.057 Uiso 1 1 calc R . . . .
C106 C 0.2628(5) 0.3677(5) 0.3401(3) 0.0350(15) Uani 1 1 d . . . . .
C107 C 0.4551(5) 0.3685(6) 0.3605(3) 0.0448(18) Uani 1 1 d . . . . .
H10A H 0.464668 0.415673 0.386933 0.054 Uiso 1 1 calc R . . . .
H10B H 0.458562 0.406994 0.332229 0.054 Uiso 1 1 calc R . . . .
C108 C 0.5381(6) 0.2872(6) 0.3692(3) 0.052(2) Uani 1 1 d . . . . .
H10C H 0.523410 0.238088 0.343886 0.078 Uiso 1 1 calc GR . . . .
H10D H 0.536578 0.253177 0.398381 0.078 Uiso 1 1 calc GR . . . .
H10E H 0.608631 0.317140 0.370977 0.078 Uiso 1 1 calc GR . . . .

loop_
_atom_site_aniso_label
_atom_site_aniso_U_11
_atom_site_aniso_U_22
_atom_site_aniso_U_33
_atom_site_aniso_U_23
_atom_site_aniso_U_13
_atom_site_aniso_U_12
O1 0.051(3) 0.031(2) 0.083(4) -0.014(2) 0.033(3) -0.005(2)
O2 0.040(3) 0.035(3) 0.077(4) -0.005(2) 0.023(2) -0.014(2)
O3 0.068(4) 0.025(2) 0.091(4) -0.012(3) 0.028(3) -0.020(2)
O4 0.048(3) 0.031(2) 0.065(3) -0.007(2) 0.014(2) -0.019(2)
N1 0.048(3) 0.020(2) 0.050(3) -0.009(2) 0.023(3) -0.014(2)
C0AA 0.050(4) 0.031(3) 0.047(4) -0.001(3) 0.025(3) -0.018(3)
C1 0.050(4) 0.020(3) 0.047(4) -0.011(3) 0.017(3) -0.019(3)
C2 0.045(4) 0.023(3) 0.049(4) -0.013(3) 0.031(3) -0.013(3)
C3 0.052(4) 0.019(3) 0.060(4) -0.013(3) 0.033(3) -0.019(3)
C4 0.040(3) 0.025(3) 0.045(4) -0.016(3) 0.027(3) -0.012(3)
C6 0.049(5) 0.032(4) 0.084(6) 0.006(4) 0.000(4) -0.009(3)
C7 0.040(4) 0.043(4) 0.112(8) 0.009(4) -0.015(4) -0.015(3)
C8 0.062(4) 0.024(3) 0.057(4) -0.029(3) 0.033(4) -0.025(3)
C9 0.055(4) 0.026(3) 0.053(4) -0.018(3) 0.021(3) -0.019(3)
C10 0.039(3) 0.023(3) 0.050(4) -0.005(3) 0.020(3) -0.009(3)
C11 0.035(3) 0.036(3) 0.040(4) -0.004(3) 0.009(3) -0.015(3)
C12 0.042(4) 0.051(4) 0.034(4) -0.001(3) 0.011(3) -0.001(3)
C13 0.040(4) 0.052(4) 0.049(4) 0.006(3) 0.026(3) 0.003(3)
C14 0.041(4) 0.052(4) 0.066(5) 0.005(4) 0.027(4) -0.014(3)
C15 0.048(4) 0.037(3) 0.059(5) -0.005(3) 0.012(3) -0.021(3)
C16 0.049(4) 0.037(4) 0.059(4) -0.016(3) 0.028(4) -0.020(3)
C17 0.035(4) 0.058(4) 0.067(5) -0.012(4) 0.007(3) -0.018(3)
C18 0.039(4) 0.074(5) 0.074(5) -0.017(4) 0.014(4) -0.023(4)
O5 0.060(3) 0.064(4) 0.082(4) -0.034(3) 0.032(3) -0.048(3)
O6 0.026(2) 0.074(4) 0.096(4) -0.055(3) 0.009(3) -0.015(2)
O7 0.045(3) 0.024(2) 0.078(4) -0.009(2) 0.007(3) -0.015(2)
O8 0.043(3) 0.029(2) 0.068(3) -0.002(2) -0.001(2) -0.022(2)
N2 0.053(3) 0.039(3) 0.041(3) -0.005(2) 0.023(3) -0.020(3)
C19 0.046(4) 0.033(3) 0.039(4) -0.015(3) 0.016(3) -0.014(3)
C20 0.035(3) 0.038(3) 0.027(3) -0.007(2) 0.013(2) -0.013(3)
C21 0.045(4) 0.031(3) 0.034(3) -0.008(3) 0.012(3) -0.018(3)
C22 0.049(4) 0.032(3) 0.039(4) -0.006(3) 0.008(3) -0.011(3)
C23 0.053(5) 0.074(6) 0.051(4) -0.037(4) 0.036(4) -0.033(4)
C24 0.027(3) 0.107(6) 0.114(7) -0.075(5) 0.009(4) -0.019(4)
C25 0.027(3) 0.105(7) 0.121(8) -0.063(6) 0.003(4) -0.005(4)
C26 0.042(4) 0.043(4) 0.039(4) -0.006(3) 0.014(3) -0.021(3)
C27 0.032(3) 0.031(3) 0.048(4) -0.001(3) 0.003(3) -0.007(3)
C28 0.027(3) 0.031(3) 0.040(4) -0.012(3) 0.001(3) -0.004(2)
C29 0.031(3) 0.037(3) 0.041(4) -0.006(3) 0.005(3) 0.001(3)
C30 0.061(5) 0.045(4) 0.044(4) -0.001(3) 0.012(4) 0.001(4)
C31 0.053(5) 0.040(4) 0.069(6) -0.014(4) 0.025(4) -0.014(4)
C32 0.035(4) 0.037(4) 0.076(6) -0.018(4) 0.011(4) -0.004(3)
C33 0.026(3) 0.028(3) 0.058(5) -0.002(3) 0.004(3) -0.002(3)
C34 0.041(4) 0.022(3) 0.041(4) -0.004(2) 0.007(3) -0.008(3)
C35 0.047(4) 0.036(4) 0.090(6) -0.005(4) -0.013(4) -0.025(3)
C36 0.052(5) 0.055(5) 0.092(7) 0.006(4) -0.024(5) -0.027(4)
O9 0.057(3) 0.072(4) 0.072(4) -0.026(3) 0.030(3) -0.045(3)
O10 0.019(2) 0.080(4) 0.090(4) -0.058(3) 0.008(2) -0.012(2)
O11 0.037(2) 0.026(2) 0.075(4) -0.011(2) 0.009(2) -0.0132(19)
O12 0.029(2) 0.034(2) 0.073(4) 0.008(2) 0.002(2) -0.008(2)
N3 0.054(4) 0.033(3) 0.048(3) -0.006(2) 0.023(3) -0.019(3)
C37 0.030(3) 0.033(3) 0.037(3) -0.012(3) 0.020(3) -0.016(3)
C38 0.027(3) 0.031(3) 0.035(3) -0.017(2) 0.012(2) -0.015(2)
C39 0.035(3) 0.030(3) 0.042(4) -0.002(3) 0.015(3) -0.009(3)
C40 0.031(3) 0.033(3) 0.049(4) 0.000(3) 0.012(3) -0.005(3)
C41 0.038(4) 0.051(4) 0.060(4) -0.035(3) 0.025(3) -0.016(3)
C42 0.020(3) 0.106(7) 0.131(7) -0.084(6) 0.003(4) -0.004(4)
C44 0.033(3) 0.039(3) 0.037(3) -0.003(3) 0.008(3) -0.013(3)
C45 0.033(3) 0.026(3) 0.040(4) -0.004(3) 0.004(3) -0.004(3)
C46 0.023(3) 0.029(3) 0.045(4) -0.014(3) 0.006(3) -0.008(2)
C47 0.038(4) 0.025(3) 0.053(4) -0.003(3) 0.009(3) 0.002(3)
C48 0.031(4) 0.038(4) 0.065(5) -0.011(3) 0.020(3) -0.001(3)
C49 0.048(4) 0.046(4) 0.043(4) -0.017(3) 0.022(4) -0.014(3)
C50 0.035(4) 0.061(4) 0.023(3) -0.005(3) 0.000(3) -0.005(3)
C51 0.034(4) 0.046(4) 0.035(4) -0.009(3) 0.006(3) 0.008(3)
C52 0.033(3) 0.030(3) 0.042(4) -0.007(3) 0.008(3) -0.007(3)
C53 0.031(3) 0.029(3) 0.084(6) -0.004(3) 0.002(3) -0.010(3)
C54 0.029(4) 0.040(4) 0.124(8) 0.001(4) -0.013(4) -0.006(3)
C43 0.017(4) 0.043(6) 0.067(7) -0.003(5) -0.005(4) 0.003(4)
C43A 0.022(7) 0.034(8) 0.035(8) -0.011(6) 0.005(6) -0.013(6)
O13 0.048(3) 0.031(2) 0.075(4) -0.009(2) 0.023(3) 0.003(2)
O14 0.041(3) 0.036(2) 0.067(3) -0.010(2) 0.015(2) -0.014(2)
O15 0.054(3) 0.026(2) 0.090(4) -0.010(2) 0.024(3) -0.014(2)
O16 0.041(3) 0.031(2) 0.073(4) -0.013(2) 0.024(2) -0.013(2)
N4 0.036(3) 0.014(2) 0.067(4) -0.011(2) 0.029(3) -0.009(2)
C55 0.050(4) 0.030(3) 0.050(4) -0.015(3) 0.024(3) -0.016(3)
C56 0.035(3) 0.030(3) 0.049(4) -0.018(3) 0.025(3) -0.015(3)
C57 0.040(4) 0.028(3) 0.059(4) -0.011(3) 0.031(3) -0.013(3)
C58 0.043(4) 0.031(3) 0.061(4) -0.017(3) 0.027(3) -0.019(3)
C59 0.046(4) 0.029(3) 0.041(4) -0.008(3) 0.023(3) 0.003(3)
C60 0.041(4) 0.064(5) 0.060(4) -0.004(4) 0.008(3) -0.010(3)
C61 0.046(5) 0.074(6) 0.077(6) 0.011(5) 0.011(4) -0.009(4)
C62 0.041(4) 0.023(3) 0.050(4) -0.011(3) 0.021(3) -0.006(3)
C63 0.038(3) 0.026(3) 0.050(4) -0.015(3) 0.014(3) -0.012(3)
C64 0.030(3) 0.030(3) 0.037(3) -0.004(3) 0.008(3) -0.011(2)
C65 0.025(3) 0.046(4) 0.039(4) -0.005(3) 0.000(3) -0.007(3)
C66 0.053(5) 0.047(4) 0.054(5) -0.003(4) 0.016(4) -0.002(4)
C67 0.031(4) 0.056(4) 0.057(5) 0.013(4) 0.015(4) 0.004(3)
C68 0.032(4) 0.051(4) 0.080(6) 0.023(4) 0.013(4) -0.005(3)
C69 0.030(3) 0.038(3) 0.055(4) -0.001(3) 0.008(3) -0.010(3)
C70 0.044(4) 0.028(3) 0.058(4) -0.005(3) 0.028(3) -0.010(3)
C71 0.053(5) 0.040(4) 0.081(6) 0.011(4) 0.014(4) -0.008(4)
C72 0.045(4) 0.039(4) 0.074(5) 0.009(4) -0.003(4) -0.007(3)
O17 0.033(2) 0.043(3) 0.071(4) -0.022(2) 0.007(2) 0.001(2)
O18 0.042(3) 0.048(3) 0.053(3) -0.030(2) 0.011(2) -0.007(2)
O19 0.036(3) 0.026(2) 0.108(5) 0.005(3) 0.018(3) 0.004(2)
O20 0.028(2) 0.038(3) 0.061(3) -0.002(2) 0.005(2) 0.002(2)
N5 0.033(3) 0.026(2) 0.047(3) -0.010(2) 0.015(2) 0.004(2)
C73 0.028(3) 0.038(4) 0.051(4) -0.014(3) 0.022(3) -0.003(3)
C74 0.037(3) 0.027(3) 0.046(4) -0.006(3) 0.017(3) -0.002(3)
C75 0.025(3) 0.033(3) 0.045(4) -0.005(3) 0.015(3) 0.004(2)
C76 0.021(3) 0.040(4) 0.050(4) -0.006(3) 0.017(3) 0.001(3)
C77 0.027(3) 0.031(3) 0.043(3) -0.011(3) 0.005(3) -0.001(3)
C78 0.047(4) 0.054(4) 0.043(4) -0.031(3) 0.003(3) -0.008(3)
C79 0.042(4) 0.067(5) 0.054(4) -0.008(4) 0.012(3) -0.001(4)
C80 0.038(3) 0.033(3) 0.047(4) -0.015(3) 0.015(3) -0.002(3)
C81 0.035(3) 0.033(3) 0.042(4) -0.009(3) 0.000(3) -0.003(3)
C82 0.030(3) 0.036(3) 0.042(4) 0.005(3) 0.005(3) 0.004(3)
C83 0.038(4) 0.041(4) 0.040(4) -0.001(3) 0.004(3) 0.001(3)
C84 0.048(4) 0.065(5) 0.032(4) 0.002(3) 0.006(3) 0.011(4)
C85 0.058(5) 0.077(6) 0.043(4) 0.016(4) 0.025(4) 0.026(4)
C86 0.030(4) 0.065(5) 0.065(5) 0.019(4) 0.019(4) 0.011(3)
C87 0.034(3) 0.037(4) 0.064(5) 0.008(3) 0.008(3) 0.002(3)
C88 0.029(3) 0.029(3) 0.056(4) 0.000(3) 0.016(3) -0.001(3)
C89 0.029(3) 0.043(4) 0.069(5) 0.004(3) 0.011(3) 0.011(3)
C90 0.040(4) 0.061(5) 0.046(4) -0.003(3) 0.018(3) 0.005(3)
O21 0.033(2) 0.042(3) 0.062(3) 0.012(2) 0.011(2) 0.013(2)
O22 0.032(2) 0.035(2) 0.043(2) 0.0105(18) 0.0083(18) 0.0141(18)
O23 0.034(2) 0.029(2) 0.089(4) 0.004(2) 0.016(3) 0.003(2)
O24 0.022(2) 0.043(3) 0.091(4) 0.022(3) 0.013(2) -0.002(2)
N6 0.019(2) 0.023(2) 0.063(4) 0.014(2) 0.012(2) 0.0035(19)
C91 0.034(3) 0.029(3) 0.038(3) 0.006(2) 0.006(3) 0.017(3)
C92 0.034(3) 0.026(3) 0.041(3) 0.015(2) 0.019(3) 0.011(2)
C93 0.027(3) 0.030(3) 0.052(4) 0.010(3) 0.010(3) 0.006(3)
C94 0.022(3) 0.034(3) 0.062(4) 0.009(3) 0.016(3) 0.001(2)
C95 0.033(3) 0.027(3) 0.036(3) 0.012(2) 0.016(2) 0.012(2)
C96 0.039(4) 0.047(4) 0.051(4) 0.019(3) 0.016(3) 0.006(3)
C97 0.065(6) 0.057(5) 0.085(7) 0.001(5) -0.014(5) 0.027(4)
C98 0.031(3) 0.036(3) 0.045(4) 0.004(3) 0.015(3) 0.012(3)
C99 0.032(3) 0.032(3) 0.050(4) 0.012(3) 0.013(3) 0.010(3)
C100 0.033(3) 0.031(3) 0.038(3) -0.002(2) 0.005(3) 0.005(2)
C101 0.030(3) 0.034(3) 0.069(5) -0.006(3) 0.016(3) 0.005(3)
C102 0.036(4) 0.045(4) 0.088(6) -0.015(4) 0.024(4) -0.004(3)
C103 0.047(5) 0.072(6) 0.064(5) -0.028(4) 0.025(4) -0.022(4)
C104 0.065(6) 0.076(6) 0.053(5) 0.003(4) 0.012(4) -0.009(5)
C105 0.035(4) 0.064(5) 0.042(4) 0.000(3) 0.002(3) -0.001(3)
C106 0.029(3) 0.027(3) 0.052(4) 0.009(3) 0.016(3) 0.000(3)
C107 0.021(3) 0.051(4) 0.064(5) 0.003(3) 0.014(3) -0.006(3)
C108 0.030(3) 0.056(4) 0.073(5) -0.008(4) 0.020(3) -0.001(3)

loop_
_atom_type_symbol
_atom_type_description
_atom_type_scat_dispersion_real
_atom_type_scat_dispersion_imag
_atom_type_scat_source
C C 0.0033 0.0016 'International Tables Vol C Tables 4.2.6.8 and 6.1.1.4'
H H 0.0000 0.0000 'International Tables Vol C Tables 4.2.6.8 and 6.1.1.4'
N N 0.0061 0.0033 'International Tables Vol C Tables 4.2.6.8 and 6.1.1.4'
O O 0.0106 0.0060 'International Tables Vol C Tables 4.2.6.8 and 6.1.1.4'

loop_
_geom_angle_atom_site_label_1
_geom_angle_atom_site_label_2
_geom_angle_atom_site_label_3
_geom_angle
_geom_angle_site_symmetry_1
_geom_angle_site_symmetry_3
_geom_angle_publ_flag
C16 O2 C17 113.8(6) . . ?
C0AA O4 C6 118.6(5) . . ?
C1 N1 H1 124.7 . . ?
C1 N1 C4 110.7(5) . . ?
C4 N1 H1 124.7 . . ?
O3 C0AA O4 120.9(7) . . ?
O3 C0AA C2 126.2(7) . . ?
O4 C0AA C2 112.9(6) . . ?
N1 C1 H1A 125.4 . . ?
N1 C1 C2 109.3(6) . . ?
C2 C1 H1A 125.4 . . ?
C1 C2 C0AA 125.4(6) . . ?
C1 C2 C3 105.4(6) . . ?
C3 C2 C0AA 129.2(6) . . ?
C2 C3 C8 124.6(7) . . ?
C4 C3 C2 107.3(5) . . ?
C4 C3 C8 127.9(7) . . ?
N1 C4 C3 107.4(6) . . ?
N1 C4 C16 115.8(6) . . ?
C3 C4 C16 136.8(6) . . ?
O4 C6 H6A 110.4 . . ?
O4 C6 H6B 110.4 . . ?
O4 C6 C7 106.6(6) . . ?
H6A C6 H6B 108.6 . . ?
C7 C6 H6A 110.4 . . ?
C7 C6 H6B 110.4 . . ?
C6 C7 H7A 109.5 . . ?
C6 C7 H7B 109.5 . . ?
C6 C7 H7C 109.5 . . ?
H7A C7 H7B 109.5 . . ?
H7A C7 H7C 109.5 . . ?
H7B C7 H7C 109.5 . . ?
C3 C8 H8 115.0 . . ?
C9 C8 C3 130.0(6) . . ?
C9 C8 H8 115.0 . . ?
C8 C9 H9 115.3 . . ?
C8 C9 C10 129.3(6) . . ?
C10 C9 H9 115.3 . . ?
C11 C10 C9 123.2(6) . . ?
C15 C10 C9 119.2(6) . . ?
C15 C10 C11 117.6(7) . . ?
C10 C11 H11 119.5 . . ?
C12 C11 C10 120.9(7) . . ?
C12 C11 H11 119.5 . . ?
C11 C12 H12 119.6 . . ?
C13 C12 C11 120.8(7) . . ?
C13 C12 H12 119.6 . . ?
C12 C13 H13 120.2 . . ?
C14 C13 C12 119.5(7) . . ?
C14 C13 H13 120.2 . . ?
C13 C14 H14 120.0 . . ?
C13 C14 C15 119.9(7) . . ?
C15 C14 H14 120.0 . . ?
C10 C15 C14 121.2(7) . . ?
C10 C15 H15 119.4 . . ?
C14 C15 H15 119.4 . . ?
O1 C16 O2 124.2(8) . . ?
O1 C16 C4 122.3(7) . . ?
O2 C16 C4 113.5(6) . . ?
O2 C17 H17A 110.8 . . ?
O2 C17 H17B 110.8 . . ?
O2 C17 C18 104.8(6) . . ?
H17A C17 H17B 108.9 . . ?
C18 C17 H17A 110.8 . . ?
C18 C17 H17B 110.8 . . ?
C17 C18 H18A 109.5 . . ?
C17 C18 H18B 109.5 . . ?
C17 C18 H18C 109.5 . . ?
H18A C18 H18B 109.5 . . ?
H18A C18 H18C 109.5 . . ?
H18B C18 H18C 109.5 . . ?
C23 O6 C24 120.2(7) . . ?
C34 O8 C35 117.9(5) . . ?
C19 N2 H2 113.3 . . ?
C22 N2 H2 114.2 . . ?
C22 N2 C19 110.4(6) . . ?
N2 C19 C23 118.2(6) . . ?
C20 C19 N2 107.0(6) . . ?
C20 C19 C23 134.7(8) . . ?
C19 C20 C21 105.5(6) . . ?
C19 C20 C26 127.3(6) . . ?
C21 C20 C26 127.1(6) . . ?
C20 C21 C34 126.5(6) . . ?
C22 C21 C20 109.7(6) . . ?
C22 C21 C34 123.7(7) . . ?
N2 C22 H22 126.3 . . ?
C21 C22 N2 107.3(7) . . ?
C21 C22 H22 126.3 . . ?
O5 C23 O6 123.6(8) . . ?
O5 C23 C19 122.4(9) . . ?
O6 C23 C19 114.0(7) . . ?
O6 C24 H24A 109.0 . . ?
O6 C24 H24B 109.0 . . ?
H24A C24 H24B 107.8 . . ?
C25 C24 O6 113.0(7) . . ?
C25 C24 H24A 109.0 . . ?
C25 C24 H24B 109.0 . . ?
C24 C25 H25A 109.5 . . ?
C24 C25 H25B 109.5 . . ?
C24 C25 H25C 109.5 . . ?
H25A C25 H25B 109.5 . . ?
H25A C25 H25C 109.5 . . ?
H25B C25 H25C 109.5 . . ?
C20 C26 H26 116.1 . . ?
C27 C26 C20 127.7(7) . . ?
C27 C26 H26 116.1 . . ?
C26 C27 H27 115.6 . . ?
C26 C27 C28 128.8(7) . . ?
C28 C27 H27 115.6 . . ?
C29 C28 C27 123.0(6) . . ?
C29 C28 C33 118.0(7) . . ?
C33 C28 C27 118.9(6) . . ?
C28 C29 H29 119.4 . . ?
C30 C29 C28 121.2(7) . . ?
C30 C29 H29 119.4 . . ?
C29 C30 H30 119.8 . . ?
C29 C30 C31 120.3(8) . . ?
C31 C30 H30 119.8 . . ?
C30 C31 H31 120.2 . . ?
C32 C31 C30 119.5(9) . . ?
C32 C31 H31 120.2 . . ?
C31 C32 H32 119.8 . . ?
C33 C32 C31 120.5(7) . . ?
C33 C32 H32 119.7 . . ?
C28 C33 H33 119.8 . . ?
C32 C33 C28 120.4(7) . . ?
C32 C33 H33 119.8 . . ?
O7 C34 O8 123.8(6) . . ?
O7 C34 C21 124.2(7) . . ?
O8 C34 C21 112.0(5) . . ?
O8 C35 H35A 110.6 . . ?
O8 C35 H35B 110.6 . . ?
H35A C35 H35B 108.7 . . ?
C36 C35 O8 105.7(6) . . ?
C36 C35 H35A 110.6 . . ?
C36 C35 H35B 110.6 . . ?
C35 C36 H36A 109.5 . . ?
C35 C36 H36B 109.5 . . ?
C35 C36 H36C 109.5 . . ?
H36A C36 H36B 109.5 . . ?
H36A C36 H36C 109.5 . . ?
H36B C36 H36C 109.5 . . ?
C41 O10 C42 111.3(7) . . ?
C52 O12 C53 116.9(5) . . ?
C37 N3 H3 124.4 . . ?
C40 N3 H3 124.4 . . ?
C40 N3 C37 111.3(6) . . ?
N3 C37 C38 107.5(6) . . ?
N3 C37 C41 117.0(6) . . ?
C38 C37 C41 135.3(7) . . ?
C37 C38 C44 128.8(6) . . ?
C39 C38 C37 105.5(6) . . ?
C39 C38 C44 125.7(5) . . ?
C38 C39 C52 126.8(6) . . ?
C40 C39 C38 108.0(6) . . ?
C40 C39 C52 125.2(7) . . ?
N3 C40 C39 107.7(6) . . ?
N3 C40 H40 126.1 . . ?
C39 C40 H40 126.1 . . ?
O9 C41 O10 126.4(8) . . ?
O9 C41 C37 121.3(8) . . ?
O10 C41 C37 112.2(6) . . ?
O10 C42 H42A 110.0 . . ?
O10 C42 H42B 110.0 . . ?
O10 C42 H42C 107.6 . . ?
O10 C42 H42D 107.6 . . ?
H42A C42 H42B 108.3 . . ?
H42C C42 H42D 107.0 . . ?
C43 C42 O10 108.6(9) . . ?
C43 C42 H42A 110.0 . . ?
C43 C42 H42B 110.0 . . ?
C43A C42 O10 119.0(9) . . ?
C43A C42 H42C 107.6 . . ?
C43A C42 H42D 107.6 . . ?
C38 C44 H44 114.8 . . ?
C45 C44 C38 130.5(6) . . ?
C45 C44 H44 114.8 . . ?
C44 C45 H45 115.2 . . ?
C44 C45 C46 129.5(6) . . ?
C46 C45 H45 115.2 . . ?
C47 C46 C45 118.8(6) . . ?
C47 C46 C51 118.9(7) . . ?
C51 C46 C45 122.3(6) . . ?
C46 C47 H47 119.2 . . ?
C46 C47 C48 121.7(7) . . ?
C48 C47 H47 119.2 . . ?
C47 C48 H48 120.2 . . ?
C49 C48 C47 119.5(7) . . ?
C49 C48 H48 120.2 . . ?
C48 C49 H49 120.8 . . ?
C50 C49 C48 118.4(7) . . ?
C50 C49 H49 120.8 . . ?
C49 C50 H50 119.2 . . ?
C51 C50 C49 121.5(7) . . ?
C51 C50 H50 119.2 . . ?
C46 C51 H51 120.1 . . ?
C50 C51 C46 119.9(7) . . ?
C50 C51 H51 120.1 . . ?
O11 C52 O12 123.8(6) . . ?
O11 C52 C39 125.6(7) . . ?
O12 C52 C39 110.5(6) . . ?
O12 C53 H53A 110.7 . . ?
O12 C53 H53B 110.7 . . ?
O12 C53 C54 105.2(6) . . ?
H53A C53 H53B 108.8 . . ?
C54 C53 H53A 110.7 . . ?
C54 C53 H53B 110.7 . . ?
C53 C54 H54A 109.5 . . ?
C53 C54 H54B 109.5 . . ?
C53 C54 H54C 109.5 . . ?
H54A C54 H54B 109.5 . . ?
H54A C54 H54C 109.5 . . ?
H54B C54 H54C 109.5 . . ?
C42 C43 H43A 109.5 . . ?
C42 C43 H43B 109.5 . . ?
C42 C43 H43C 109.5 . . ?
H43A C43 H43B 109.5 . . ?
H43A C43 H43C 109.5 . . ?
H43B C43 H43C 109.5 . . ?
C42 C43A H43D 109.5 . . ?
C42 C43A H43E 109.5 . . ?
C42 C43A H43F 109.5 . . ?
H43D C43A H43E 109.5 . . ?
H43D C43A H43F 109.5 . . ?
H43E C43A H43F 109.5 . . ?
C59 O14 C60 120.8(6) . . ?
C70 O16 C71 116.9(6) . . ?
C55 N4 H4 124.8 . . ?
C58 N4 H4 124.8 . . ?
C58 N4 C55 110.4(6) . . ?
N4 C55 C59 118.2(6) . . ?
C56 C55 N4 107.9(7) . . ?
C56 C55 C59 133.8(6) . . ?
C55 C56 C57 105.5(6) . . ?
C55 C56 C62 129.0(6) . . ?
C57 C56 C62 125.3(6) . . ?
C58 C57 C56 107.0(6) . . ?
C58 C57 C70 125.6(7) . . ?
C70 C57 C56 127.4(6) . . ?
N4 C58 C57 109.1(6) . . ?
N4 C58 H58 125.4 . . ?
C57 C58 H58 125.4 . . ?
O13 C59 O14 121.7(7) . . ?
O13 C59 C55 123.0(7) . . ?
O14 C59 C55 115.3(6) . . ?
O14 C60 H60A 109.4 . . ?
O14 C60 H60B 109.4 . . ?
O14 C60 C61 111.1(7) . . ?
H60A C60 H60B 108.0 . . ?
C61 C60 H60A 109.4 . . ?
C61 C60 H60B 109.4 . . ?
C60 C61 H61A 109.5 . . ?
C60 C61 H61B 109.5 . . ?
C60 C61 H61C 109.5 . . ?
H61A C61 H61B 109.5 . . ?
H61A C61 H61C 109.5 . . ?
H61B C61 H61C 109.5 . . ?
C56 C62 H62 116.6 . . ?
C63 C62 C56 126.8(6) . . ?
C63 C62 H62 116.6 . . ?
C62 C63 H63 115.1 . . ?
C62 C63 C64 129.8(6) . . ?
C64 C63 H63 115.1 . . ?
C65 C64 C63 124.4(6) . . ?
C65 C64 C69 116.6(7) . . ?
C69 C64 C63 118.8(6) . . ?
C64 C65 H65 119.3 . . ?
C66 C65 C64 121.4(7) . . ?
C66 C65 H65 119.3 . . ?
C65 C66 H66 120.0 . . ?
C67 C66 C65 120.1(8) . . ?
C67 C66 H66 120.0 . . ?
C66 C67 H67 119.6 . . ?
C68 C67 C66 120.7(8) . . ?
C68 C67 H67 119.6 . . ?
C67 C68 H68 119.8 . . ?
C67 C68 C69 120.5(7) . . ?
C69 C68 H68 119.8 . . ?
C64 C69 H69 119.7 . . ?
C68 C69 C64 120.6(7) . . ?
C68 C69 H69 119.7 . . ?
O15 C70 O16 123.5(7) . . ?
O15 C70 C57 125.4(7) . . ?
O16 C70 C57 111.1(6) . . ?
O16 C71 H71A 110.8 . . ?
O16 C71 H71B 110.8 . . ?
O16 C71 C72 104.7(6) . . ?
H71A C71 H71B 108.9 . . ?
C72 C71 H71A 110.8 . . ?
C72 C71 H71B 110.8 . . ?
C71 C72 H72A 109.5 . . ?
C71 C72 H72B 109.5 . . ?
C71 C72 H72C 109.5 . . ?
H72A C72 H72B 109.5 . . ?
H72A C72 H72C 109.5 . . ?
H72B C72 H72C 109.5 . . ?
C77 O18 C78 115.6(5) . . ?
C88 O20 C89 115.9(5) . . ?
C73 N5 H5 125.4 . . ?
C76 N5 H5 125.4 . . ?
C76 N5 C73 109.1(5) . . ?
N5 C73 C77 115.8(6) . . ?
C74 C73 N5 109.8(6) . . ?
C74 C73 C77 134.3(6) . . ?
C73 C74 C75 104.6(6) . . ?
C73 C74 C80 128.7(7) . . ?
C75 C74 C80 126.7(6) . . ?
C74 C75 C88 125.2(6) . . ?
C76 C75 C74 108.5(6) . . ?
C76 C75 C88 126.3(6) . . ?
N5 C76 C75 108.0(6) . . ?
N5 C76 H76 126.0 . . ?
C75 C76 H76 126.0 . . ?
O17 C77 O18 127.6(6) . . ?
O17 C77 C73 121.6(6) . . ?
O18 C77 C73 110.7(5) . . ?
O18 C78 H78A 109.5 . . ?
O18 C78 H78B 109.5 . . ?
O18 C78 C79 110.7(6) . . ?
H78A C78 H78B 108.1 . . ?
C79 C78 H78A 109.5 . . ?
C79 C78 H78B 109.5 . . ?
C78 C79 H79A 109.5 . . ?
C78 C79 H79B 109.5 . . ?
C78 C79 H79C 109.5 . . ?
H79A C79 H79B 109.5 . . ?
H79A C79 H79C 109.5 . . ?
H79B C79 H79C 109.5 . . ?
C74 C80 H80 115.6 . . ?
C81 C80 C74 128.8(6) . . ?
C81 C80 H80 115.6 . . ?
C80 C81 H81 115.8 . . ?
C80 C81 C82 128.4(6) . . ?
C82 C81 H81 115.8 . . ?
C83 C82 C81 121.7(6) . . ?
C83 C82 C87 118.9(7) . . ?
C87 C82 C81 119.3(6) . . ?
C82 C83 H83 120.0 . . ?
C84 C83 C82 119.9(7) . . ?
C84 C83 H83 120.0 . . ?
C83 C84 H84 120.0 . . ?
C83 C84 C85 119.9(8) . . ?
C85 C84 H84 120.0 . . ?
C84 C85 H85 119.9 . . ?
C86 C85 C84 120.1(8) . . ?
C86 C85 H85 119.9 . . ?
C85 C86 H86 120.7 . . ?
C87 C86 C85 118.5(7) . . ?
C87 C86 H86 120.7 . . ?
C82 C87 H87 118.7 . . ?
C86 C87 C82 122.6(8) . . ?
C86 C87 H87 118.7 . . ?
O19 C88 O20 123.2(7) . . ?
O19 C88 C75 127.3(7) . . ?
O20 C88 C75 109.5(5) . . ?
O20 C89 H89A 110.5 . . ?
O20 C89 H89B 110.5 . . ?
O20 C89 C90 106.0(6) . . ?
H89A C89 H89B 108.7 . . ?
C90 C89 H89A 110.5 . . ?
C90 C89 H89B 110.5 . . ?
C89 C90 H90A 109.5 . . ?
C89 C90 H90B 109.5 . . ?
C89 C90 H90C 109.5 . . ?
H90A C90 H90B 109.5 . . ?
H90A C90 H90C 109.5 . . ?
H90B C90 H90C 109.5 . . ?
C95 O22 C96 113.7(5) . . ?
C106 O24 C107 117.1(5) . . ?
C91 N6 H6 125.9 . . ?
C94 N6 H6 125.9 . . ?
C94 N6 C91 108.1(5) . . ?
N6 C91 C95 113.0(5) . . ?
C92 C91 N6 109.4(6) . . ?
C92 C91 C95 137.6(6) . . ?
C91 C92 C93 106.8(5) . . ?
C91 C92 C98 130.1(6) . . ?
C93 C92 C98 122.9(6) . . ?
C92 C93 C106 127.8(6) . . ?
C94 C93 C92 106.1(6) . . ?
C94 C93 C106 126.0(6) . . ?
N6 C94 C93 109.5(6) . . ?
N6 C94 H94 125.2 . . ?
C93 C94 H94 125.2 . . ?
O21 C95 O22 123.5(6) . . ?
O21 C95 C91 124.8(6) . . ?
O22 C95 C91 111.6(5) . . ?
O22 C96 H96A 110.2 . . ?
O22 C96 H96B 110.2 . . ?
O22 C96 C97 107.4(6) . . ?
H96A C96 H96B 108.5 . . ?
C97 C96 H96A 110.2 . . ?
C97 C96 H96B 110.2 . . ?
C96 C97 H97A 109.5 . . ?
C96 C97 H97B 109.5 . . ?
C96 C97 H97C 109.5 . . ?
H97A C97 H97B 109.5 . . ?
H97A C97 H97C 109.5 . . ?
H97B C97 H97C 109.5 . . ?
C92 C98 H98 115.8 . . ?
C99 C98 C92 128.3(6) . . ?
C99 C98 H98 115.8 . . ?
C98 C99 H99 114.6 . . ?
C98 C99 C100 130.7(6) . . ?
C100 C99 H99 114.6 . . ?
C101 C100 C99 120.0(6) . . ?
C105 C100 C99 125.2(6) . . ?
C105 C100 C101 114.8(7) . . ?
C100 C101 H101 118.8 . . ?
C102 C101 C100 122.3(8) . . ?
C102 C101 H101 118.8 . . ?
C101 C102 H102 119.3 . . ?
C103 C102 C101 121.4(8) . . ?
C103 C102 H102 119.3 . . ?
C102 C103 H103 120.3 . . ?
C102 C103 C104 119.3(9) . . ?
C104 C103 H103 120.3 . . ?
C103 C104 H104 120.4 . . ?
C103 C104 C105 119.1(10) . . ?
C105 C104 H104 120.4 . . ?
C100 C105 C104 122.9(8) . . ?
C100 C105 H105 118.6 . . ?
C104 C105 H105 118.6 . . ?
O23 C106 O24 123.7(6) . . ?
O23 C106 C93 126.4(7) . . ?
O24 C106 C93 109.9(5) . . ?
O24 C107 H10A 110.9 . . ?
O24 C107 H10B 110.9 . . ?
O24 C107 C108 104.5(6) . . ?
H10A C107 H10B 108.9 . . ?
C108 C107 H10A 110.9 . . ?
C108 C107 H10B 110.9 . . ?
C107 C108 H10C 109.5 . . ?
C107 C108 H10D 109.5 . . ?
C107 C108 H10E 109.5 . . ?
H10C C108 H10D 109.5 . . ?
H10C C108 H10E 109.5 . . ?
H10D C108 H10E 109.5 . . ?

loop_
_geom_bond_atom_site_label_1
_geom_bond_atom_site_label_2
_geom_bond_distance
_geom_bond_site_symmetry_2
_geom_bond_publ_flag
O1 C16 1.212(9) . ?
O2 C16 1.317(8) . ?
O2 C17 1.478(9) . ?
O3 C0AA 1.222(8) . ?
O4 C0AA 1.347(9) . ?
O4 C6 1.458(9) . ?
N1 H1 0.8800 . ?
N1 C1 1.330(9) . ?
N1 C4 1.376(8) . ?
C0AA C2 1.463(10) . ?
C1 H1A 0.9500 . ?
C1 C2 1.426(9) . ?
C2 C3 1.428(10) . ?
C3 C4 1.411(10) . ?
C3 C8 1.474(8) . ?
C4 C16 1.476(11) . ?
C6 H6A 0.9900 . ?
C6 H6B 0.9900 . ?
C6 C7 1.508(10) . ?
C7 H7A 0.9800 . ?
C7 H7B 0.9800 . ?
C7 H7C 0.9800 . ?
C8 H8 0.9500 . ?
C8 C9 1.327(10) . ?
C9 H9 0.9500 . ?
C9 C10 1.486(10) . ?
C10 C11 1.395(10) . ?
C10 C15 1.387(9) . ?
C11 H11 0.9500 . ?
C11 C12 1.380(10) . ?
C12 H12 0.9500 . ?
C12 C13 1.380(11) . ?
C13 H13 0.9500 . ?
C13 C14 1.370(12) . ?
C14 H14 0.9500 . ?
C14 C15 1.402(11) . ?
C15 H15 0.9500 . ?
C17 H17A 0.9900 . ?
C17 H17B 0.9900 . ?
C17 C18 1.497(10) . ?
C18 H18A 0.9800 . ?
C18 H18B 0.9800 . ?
C18 H18C 0.9800 . ?
O5 C23 1.212(10) . ?
O6 C23 1.356(11) . ?
O6 C24 1.472(9) . ?
O7 C34 1.219(8) . ?
O8 C34 1.337(9) . ?
O8 C35 1.465(8) . ?
N2 H2 0.8800 . ?
N2 C19 1.409(9) . ?
N2 C22 1.359(9) . ?
C19 C20 1.390(9) . ?
C19 C23 1.454(11) . ?
C20 C21 1.443(10) . ?
C20 C26 1.469(10) . ?
C21 C22 1.357(10) . ?
C21 C34 1.476(9) . ?
C22 H22 0.9500 . ?
C24 H24A 0.9900 . ?
C24 H24B 0.9900 . ?
C24 C25 1.375(12) . ?
C25 H25A 0.9800 . ?
C25 H25B 0.9800 . ?
C25 H25C 0.9800 . ?
C26 H26 0.9500 . ?
C26 C27 1.354(10) . ?
C27 H27 0.9500 . ?
C27 C28 1.467(10) . ?
C28 C29 1.390(10) . ?
C28 C33 1.421(9) . ?
C29 H29 0.9500 . ?
C29 C30 1.384(11) . ?
C30 H30 0.9500 . ?
C30 C31 1.392(12) . ?
C31 H31 0.9500 . ?
C31 C32 1.386(13) . ?
C32 H32 0.9500 . ?
C32 C33 1.385(12) . ?
C33 H33 0.9500 . ?
C35 H35A 0.9900 . ?
C35 H35B 0.9900 . ?
C35 C36 1.460(12) . ?
C36 H36A 0.9800 . ?
C36 H36B 0.9800 . ?
C36 H36C 0.9800 . ?
O9 C41 1.235(10) . ?
O10 C41 1.290(10) . ?
O10 C42 1.473(8) . ?
O11 C52 1.205(8) . ?
O12 C52 1.319(9) . ?
O12 C53 1.427(8) . ?
N3 H3 0.8800 . ?
N3 C37 1.338(9) . ?
N3 C40 1.336(9) . ?
C37 C38 1.412(8) . ?
C37 C41 1.458(10) . ?
C38 C39 1.405(10) . ?
C38 C44 1.458(9) . ?
C39 C40 1.377(9) . ?
C39 C52 1.480(9) . ?
C40 H40 0.9500 . ?
C42 H42A 0.9900 . ?
C42 H42B 0.9900 . ?
C42 H42C 0.9900 . ?
C42 H42D 0.9900 . ?
C42 C43 1.313(14) . ?
C42 C43A 1.301(17) . ?
C44 H44 0.9500 . ?
C44 C45 1.314(9) . ?
C45 H45 0.9500 . ?
C45 C46 1.493(10) . ?
C46 C47 1.363(9) . ?
C46 C51 1.402(10) . ?
C47 H47 0.9500 . ?
C47 C48 1.401(11) . ?
C48 H48 0.9500 . ?
C48 C49 1.394(11) . ?
C49 H49 0.9500 . ?
C49 C50 1.391(11) . ?
C50 H50 0.9500 . ?
C50 C51 1.379(10) . ?
C51 H51 0.9500 . ?
C53 H53A 0.9900 . ?
C53 H53B 0.9900 . ?
C53 C54 1.506(10) . ?
C54 H54A 0.9800 . ?
C54 H54B 0.9800 . ?
C54 H54C 0.9800 . ?
C43 H43A 0.9800 . ?
C43 H43B 0.9800 . ?
C43 H43C 0.9800 . ?
C43A H43D 0.9800 . ?
C43A H43E 0.9800 . ?
C43A H43F 0.9800 . ?
O13 C59 1.235(8) . ?
O14 C59 1.339(8) . ?
O14 C60 1.419(9) . ?
O15 C70 1.219(8) . ?
O16 C70 1.333(9) . ?
O16 C71 1.447(10) . ?
N4 H4 0.8800 . ?
N4 C55 1.397(8) . ?
N4 C58 1.287(10) . ?
C55 C56 1.374(10) . ?
C55 C59 1.406(11) . ?
C56 C57 1.429(10) . ?
C56 C62 1.485(8) . ?
C57 C58 1.397(9) . ?
C57 C70 1.414(10) . ?
C58 H58 0.9500 . ?
C60 H60A 0.9900 . ?
C60 H60B 0.9900 . ?
C60 C61 1.482(12) . ?
C61 H61A 0.9800 . ?
C61 H61B 0.9800 . ?
C61 H61C 0.9800 . ?
C62 H62 0.9500 . ?
C62 C63 1.343(9) . ?
C63 H63 0.9500 . ?
C63 C64 1.449(9) . ?
C64 C65 1.405(9) . ?
C64 C69 1.409(9) . ?
C65 H65 0.9500 . ?
C65 C66 1.382(11) . ?
C66 H66 0.9500 . ?
C66 C67 1.361(12) . ?
C67 H67 0.9500 . ?
C67 C68 1.359(13) . ?
C68 H68 0.9500 . ?
C68 C69 1.389(12) . ?
C69 H69 0.9500 . ?
C71 H71A 0.9900 . ?
C71 H71B 0.9900 . ?
C71 C72 1.461(11) . ?
C72 H72A 0.9800 . ?
C72 H72B 0.9800 . ?
C72 H72C 0.9800 . ?
O17 C77 1.190(8) . ?
O18 C77 1.343(8) . ?
O18 C78 1.443(9) . ?
O19 C88 1.195(8) . ?
O20 C88 1.377(8) . ?
O20 C89 1.460(8) . ?
N5 H5 0.8800 . ?
N5 C73 1.381(8) . ?
N5 C76 1.338(8) . ?
C73 C74 1.360(9) . ?
C73 C77 1.484(10) . ?
C74 C75 1.438(9) . ?
C74 C80 1.465(8) . ?
C75 C76 1.372(9) . ?
C75 C88 1.454(9) . ?
C76 H76 0.9500 . ?
C78 H78A 0.9900 . ?
C78 H78B 0.9900 . ?
C78 C79 1.495(11) . ?
C79 H79A 0.9800 . ?
C79 H79B 0.9800 . ?
C79 H79C 0.9800 . ?
C80 H80 0.9500 . ?
C80 C81 1.341(10) . ?
C81 H81 0.9500 . ?
C81 C82 1.489(10) . ?
C82 C83 1.390(10) . ?
C82 C87 1.393(10) . ?
C83 H83 0.9500 . ?
C83 C84 1.383(11) . ?
C84 H84 0.9500 . ?
C84 C85 1.416(12) . ?
C85 H85 0.9500 . ?
C85 C86 1.390(13) . ?
C86 H86 0.9500 . ?
C86 C87 1.369(11) . ?
C87 H87 0.9500 . ?
C89 H89A 0.9900 . ?
C89 H89B 0.9900 . ?
C89 C90 1.540(11) . ?
C90 H90A 0.9800 . ?
C90 H90B 0.9800 . ?
C90 H90C 0.9800 . ?
O21 C95 1.185(8) . ?
O22 C95 1.351(7) . ?
O22 C96 1.456(9) . ?
O23 C106 1.184(8) . ?
O24 C106 1.347(8) . ?
O24 C107 1.481(8) . ?
N6 H6 0.8800 . ?
N6 C91 1.394(8) . ?
N6 C94 1.355(8) . ?
C91 C92 1.353(9) . ?
C91 C95 1.497(10) . ?
C92 C93 1.451(9) . ?
C92 C98 1.496(8) . ?
C93 C94 1.382(9) . ?
C93 C106 1.465(9) . ?
C94 H94 0.9500 . ?
C96 H96A 0.9900 . ?
C96 H96B 0.9900 . ?
C96 C97 1.493(10) . ?
C97 H97A 0.9800 . ?
C97 H97B 0.9800 . ?
C97 H97C 0.9800 . ?
C98 H98 0.9500 . ?
C98 C99 1.319(9) . ?
C99 H99 0.9500 . ?
C99 C100 1.454(9) . ?
C100 C101 1.394(9) . ?
C100 C105 1.392(10) . ?
C101 H101 0.9500 . ?
C101 C102 1.370(12) . ?
C102 H102 0.9500 . ?
C102 C103 1.354(14) . ?
C103 H103 0.9500 . ?
C103 C104 1.368(14) . ?
C104 H104 0.9500 . ?
C104 C105 1.397(12) . ?
C105 H105 0.9500 . ?
C107 H10A 0.9900 . ?
C107 H10B 0.9900 . ?
C107 C108 1.498(10) . ?
C108 H10C 0.9800 . ?
C108 H10D 0.9800 . ?
C108 H10E 0.9800 . ?
